data_7227322
loop_
_publ_author_name
'Biyogo, Alex Meye'
'Curti, Christophe'
'El-Kashef, Hussein'
'Khoumeri, Omar'
'Terme, Thierry'
'Vanelle, Patrice'

_publ_section_title
;
 Mn(OAc)3 catalyzed intermolecular oxidative peroxycyclization of
 naphthoquinone
;
_journal_issue 1
_journal_name_full 'RSC Adv.'
_journal_page_first 106
_journal_paper_doi 10.1039/C6RA25138B
_journal_volume 7
_journal_year 2017
_chemical_formula_moiety 'C19 H13 N O6'
_chemical_formula_sum 'C19 H13 N O6'
_chemical_formula_weight 351.30
_space_group_crystal_system monoclinic
_space_group_IT_number 14
_space_group_name_Hall '-P 2yn'
_space_group_name_H-M_alt 'P 1 21/n 1'
_symmetry_space_group_name_Hall '-P 2yn'
_symmetry_space_group_name_H-M 'P 1 21/n 1'
_atom_sites_solution_hydrogens geom
_atom_sites_solution_primary direct
_audit_creation_date 2016-04-18
_audit_creation_method
;
Olex2 1.2
(compiled 2016.02.16 svn.r3265 for OlexSys, GUI svn.r5155)
;
_audit_update_record
;
2016-07-20 deposited with the CCDC.
2016-11-04 downloaded from the CCDC.
;
_cell_angle_alpha 90
_cell_angle_beta 102.179(4)
_cell_angle_gamma 90
_cell_formula_units_Z 4
_cell_length_a 7.9834(3)
_cell_length_b 17.6071(6)
_cell_length_c 12.0243(5)
_cell_measurement_reflns_used 5483
_cell_measurement_temperature 293
_cell_measurement_theta_max 27.2580
_cell_measurement_theta_min 4.1480
_cell_volume 1652.15(11)
_computing_cell_refinement
;
CrysAlisPro, Agilent Technologies,
Version 1.171.37.35 (release 13-08-2014 CrysAlis171 .NET)
(compiled Aug 13 2014,18:06:01)
;
_computing_data_collection
;
CrysAlisPro, Agilent Technologies,
Version 1.171.37.35 (release 13-08-2014 CrysAlis171 .NET)
(compiled Aug 13 2014,18:06:01)
;
_computing_data_reduction
;
CrysAlisPro, Agilent Technologies,
Version 1.171.37.35 (release 13-08-2014 CrysAlis171 .NET)
(compiled Aug 13 2014,18:06:01)
;
_computing_molecular_graphics 'Olex2 (Dolomanov et al., 2009)'
_computing_publication_material 'Olex2 (Dolomanov et al., 2009)'
_computing_structure_refinement 'ShelXL (Sheldrick, 2015)'
_computing_structure_solution 'ShelXS (Sheldrick, 2008)'
_diffrn_ambient_temperature 293
_diffrn_detector 'CCD plate'
_diffrn_detector_area_resol_mean 5.3048
_diffrn_detector_type AtlasS2
_diffrn_measured_fraction_theta_full 0.994
_diffrn_measured_fraction_theta_max 0.849
_diffrn_measurement_details
;
#__ type_ start__ end____ width___ exp.time_
  1 omega   36.00   64.00   1.0000   15.0000
omega____ theta____ kappa____ phi______ frames
    -      -11.0572 -178.0000 -180.0000 28

#__ type_ start__ end____ width___ exp.time_
  2 omega  -17.00   30.00   1.0000   15.0000
omega____ theta____ kappa____ phi______ frames
    -      -11.0572  -99.0000  -60.0000 47

#__ type_ start__ end____ width___ exp.time_
  3 omega  -89.00  -63.00   1.0000   15.0000
omega____ theta____ kappa____ phi______ frames
    -      -11.0572  178.0000  -30.0000 26

#__ type_ start__ end____ width___ exp.time_
  4 omega  -38.00   66.00   1.0000   15.0000
omega____ theta____ kappa____ phi______ frames
    -       11.8385   19.0000  -90.0000 104

#__ type_ start__ end____ width___ exp.time_
  5 omega   11.00   91.00   1.0000   15.0000
omega____ theta____ kappa____ phi______ frames
    -       11.8385   38.0000  -60.0000 80

#__ type_ start__ end____ width___ exp.time_
  6 omega  -66.00   -1.00   1.0000   15.0000
omega____ theta____ kappa____ phi______ frames
    -       11.8385  -57.0000  150.0000 65
;
_diffrn_measurement_device 'four-circle diffractometer'
_diffrn_measurement_device_type 'SuperNova, Dual, Cu at zero, AtlasS2'
_diffrn_measurement_method '\w scans'
_diffrn_orient_matrix_UB_11 0.0373290000
_diffrn_orient_matrix_UB_12 -0.0334647000
_diffrn_orient_matrix_UB_13 0.0274089000
_diffrn_orient_matrix_UB_21 -0.0728667000
_diffrn_orient_matrix_UB_22 -0.0053374000
_diffrn_orient_matrix_UB_23 0.0241747000
_diffrn_orient_matrix_UB_31 -0.0394350000
_diffrn_orient_matrix_UB_32 -0.0217805000
_diffrn_orient_matrix_UB_33 -0.0480352000
_diffrn_radiation_monochromator mirror
_diffrn_radiation_probe x-ray
_diffrn_radiation_type MoK\a
_diffrn_radiation_wavelength 0.71073
_diffrn_reflns_av_R_equivalents 0.0203
_diffrn_reflns_av_unetI/netI 0.0211
_diffrn_reflns_Laue_measured_fraction_full 0.994
_diffrn_reflns_Laue_measured_fraction_max 0.849
_diffrn_reflns_limit_h_max 9
_diffrn_reflns_limit_h_min -10
_diffrn_reflns_limit_k_max 23
_diffrn_reflns_limit_k_min -22
_diffrn_reflns_limit_l_max 15
_diffrn_reflns_limit_l_min -11
_diffrn_reflns_number 12211
_diffrn_reflns_point_group_measured_fraction_full 0.994
_diffrn_reflns_point_group_measured_fraction_max 0.849
_diffrn_reflns_theta_full 25.242
_diffrn_reflns_theta_max 28.145
_diffrn_reflns_theta_min 3.425
_diffrn_source 'SuperNova (Mo) X-ray Source'
_exptl_absorpt_coefficient_mu 0.107
_exptl_absorpt_correction_T_max 1.00000
_exptl_absorpt_correction_T_min 0.57477
_exptl_absorpt_correction_type multi-scan
_exptl_absorpt_process_details
;
CrysAlisPro, Agilent Technologies,
Version 1.171.37.35 (release 13-08-2014 CrysAlis171 .NET)
(compiled Aug 13 2014,18:06:01)
Empirical absorption correction using spherical harmonics,
 implemented in SCALE3 ABSPACK scaling algorithm.
;
_exptl_crystal_colour colourless
_exptl_crystal_colour_primary colourless
_exptl_crystal_density_diffrn 1.412
_exptl_crystal_description prism
_exptl_crystal_F_000 728
_exptl_crystal_size_max 0.36
_exptl_crystal_size_mid 0.26
_exptl_crystal_size_min 0.14
_refine_diff_density_max 0.218
_refine_diff_density_min -0.214
_refine_diff_density_rms 0.035
_refine_ls_extinction_method none
_refine_ls_goodness_of_fit_ref 1.069
_refine_ls_hydrogen_treatment constr
_refine_ls_matrix_type full
_refine_ls_number_parameters 236
_refine_ls_number_reflns 3434
_refine_ls_number_restraints 0
_refine_ls_restrained_S_all 1.069
_refine_ls_R_factor_all 0.0610
_refine_ls_R_factor_gt 0.0487
_refine_ls_shift/su_max 0.000
_refine_ls_shift/su_mean 0.000
_refine_ls_structure_factor_coef Fsqd
_refine_ls_weighting_details 'w=1/[\s^2^(Fo^2^)+(0.0421P)^2^+0.8979P] where P=(Fo^2^+2Fc^2^)/3'
_refine_ls_weighting_scheme calc
_refine_ls_wR_factor_gt 0.1196
_refine_ls_wR_factor_ref 0.1267
_reflns_Friedel_coverage 0.000
_reflns_number_gt 2779
_reflns_number_total 3434
_reflns_threshold_expression 'I > 2\s(I)'
_cod_data_source_file c6ra25138b2.cif
_cod_data_source_block am0163pf1
_cod_original_cell_volume 1652.17(11)
_cod_database_code 7227322
_shelxl_version_number 2014/6
_shelx_space_group_comment
;
The symmetry employed for this shelxl refinement is uniquely defined
by the following loop, which should always be used as a source of
symmetry information in preference to the above space-group names.
They are only intended as comments.
;
_reflns_odcompleteness_completeness 99.66
_reflns_odcompleteness_iscentric 1
_reflns_odcompleteness_theta 24.66
_olex2_refinement_description
;
1. Fixed Uiso
 At 1.2 times of:
  All C(H) groups, All C(H,H) groups
 At 1.5 times of:
  All C(H,H,H) groups
2.a Secondary CH2 refined with riding coordinates:
 C8(H8A,H8B)
2.b Aromatic/amide H refined with riding coordinates:
 C2(H2), C3(H3), C4(H4), C5(H5), C13(H13), C14(H14), C15(H15), C16(H16)
2.c Idealised Me refined as rotating group:
 C19(H19A,H19B,H19C)
;
_olex2_submission_special_instructions 'No special instructions were received'

loop_
_space_group_symop_operation_xyz
'x, y, z'
'-x+1/2, y+1/2, -z+1/2'
'-x, -y, -z'
'x-1/2, -y-1/2, z-1/2'

loop_
_atom_site_label
_atom_site_type_symbol
_atom_site_fract_x
_atom_site_fract_y
_atom_site_fract_z
_atom_site_U_iso_or_equiv
_atom_site_adp_type
_atom_site_occupancy
_atom_site_site_symmetry_order
_atom_site_calc_flag
_atom_site_refinement_flags_posn
O1 O -0.1181(2) 0.30839(13) 0.3504(2) 0.0959(7) Uani 1 1 d .
O2 O -0.0263(3) 0.25297(13) 0.2168(2) 0.1130(9) Uani 1 1 d .
O3 O -0.04412(18) 0.43663(8) 0.21570(13) 0.0574(4) Uani 1 1 d .
O4 O -0.2335(2) 0.51037(11) 0.38791(14) 0.0689(5) Uani 1 1 d .
O5 O -0.53278(19) 0.57005(12) 0.27005(15) 0.0765(6) Uani 1 1 d .
O6 O 0.04754(17) 0.59577(10) 0.11585(13) 0.0593(4) Uani 1 1 d .
N1 N -0.0069(3) 0.29308(11) 0.3001(2) 0.0658(6) Uani 1 1 d .
C1 C 0.2000(2) 0.39986(10) 0.35099(15) 0.0366(4) Uani 1 1 d .
C2 C 0.3656(2) 0.42213(11) 0.40145(17) 0.0433(4) Uani 1 1 d .
H2 H 0.3925 0.4736 0.4070 0.052 Uiso 1 1 calc R
C3 C 0.4908(3) 0.36934(13) 0.44342(19) 0.0550(5) Uani 1 1 d .
H3 H 0.6009 0.3855 0.4767 0.066 Uiso 1 1 calc R
C4 C 0.4537(3) 0.29347(13) 0.4362(2) 0.0624(6) Uani 1 1 d .
H4 H 0.5386 0.2582 0.4648 0.075 Uiso 1 1 calc R
C5 C 0.2905(3) 0.26892(12) 0.3867(2) 0.0609(6) Uani 1 1 d .
H5 H 0.2647 0.2174 0.3810 0.073 Uiso 1 1 calc R
C6 C 0.1676(2) 0.32219(11) 0.34626(18) 0.0457(5) Uani 1 1 d .
C7 C 0.0688(2) 0.45606(10) 0.29451(15) 0.0374(4) Uani 1 1 d .
C8 C 0.0839(2) 0.53683(10) 0.33538(16) 0.0380(4) Uani 1 1 d .
H8A H 0.1865 0.5593 0.3182 0.046 Uiso 1 1 calc R
H8B H 0.0952 0.5377 0.4173 0.046 Uiso 1 1 calc R
C9 C -0.0721(2) 0.58387(10) 0.27942(15) 0.0358(4) Uani 1 1 d .
C10 C -0.2341(2) 0.55047(11) 0.30685(16) 0.0418(4) Uani 1 1 d .
C11 C -0.4055(2) 0.57125(11) 0.23005(18) 0.0442(5) Uani 1 1 d .
C12 C -0.4062(2) 0.59038(10) 0.11136(16) 0.0361(4) Uani 1 1 d .
C13 C -0.5639(2) 0.59854(11) 0.03494(19) 0.0471(5) Uani 1 1 d .
H13 H -0.6657 0.5910 0.0592 0.056 Uiso 1 1 calc R
C14 C -0.5670(3) 0.61791(13) -0.07696(19) 0.0555(6) Uani 1 1 d .
H14 H -0.6712 0.6241 -0.1279 0.067 Uiso 1 1 calc R
C15 C -0.4157(3) 0.62798(14) -0.11303(19) 0.0577(6) Uani 1 1 d .
H15 H -0.4189 0.6418 -0.1881 0.069 Uiso 1 1 calc R
C16 C -0.2601(3) 0.61794(12) -0.03969(17) 0.0485(5) Uani 1 1 d .
H16 H -0.1592 0.6235 -0.0659 0.058 Uiso 1 1 calc R
C17 C -0.2534(2) 0.59958(10) 0.07286(15) 0.0349(4) Uani 1 1 d .
C18 C -0.0824(2) 0.59136(10) 0.15174(16) 0.0373(4) Uani 1 1 d .
C19 C -0.0549(3) 0.66554(12) 0.3289(2) 0.0555(6) Uani 1 1 d .
H19A H -0.0492 0.6635 0.4094 0.083 Uiso 1 1 calc GR
H19B H -0.1524 0.6951 0.2932 0.083 Uiso 1 1 calc GR
H19C H 0.0477 0.6885 0.3149 0.083 Uiso 1 1 calc GR

loop_
_atom_site_aniso_label
_atom_site_aniso_U_11
_atom_site_aniso_U_22
_atom_site_aniso_U_33
_atom_site_aniso_U_23
_atom_site_aniso_U_13
_atom_site_aniso_U_12
O1 0.0522(11) 0.1166(17) 0.1270(18) 0.0055(14) 0.0371(11) -0.0183(11)
O2 0.0841(15) 0.0928(15) 0.154(2) -0.0630(16) 0.0081(14) -0.0250(12)
O3 0.0465(8) 0.0530(8) 0.0614(9) -0.0066(7) -0.0140(7) 0.0004(6)
O4 0.0511(9) 0.1029(13) 0.0557(9) 0.0328(9) 0.0179(7) 0.0053(9)
O5 0.0357(8) 0.1227(16) 0.0769(12) 0.0270(11) 0.0254(8) 0.0065(9)
O6 0.0304(7) 0.0910(12) 0.0587(9) 0.0163(8) 0.0143(6) -0.0009(7)
N1 0.0531(12) 0.0487(11) 0.0949(16) 0.0003(11) 0.0143(11) -0.0116(9)
C1 0.0361(9) 0.0369(9) 0.0368(9) 0.0007(7) 0.0078(7) 0.0024(7)
C2 0.0385(10) 0.0407(10) 0.0474(11) -0.0013(8) 0.0011(8) 0.0012(8)
C3 0.0424(11) 0.0588(13) 0.0571(13) -0.0009(11) -0.0049(9) 0.0093(9)
C4 0.0586(14) 0.0522(13) 0.0734(16) 0.0117(11) 0.0069(12) 0.0198(11)
C5 0.0649(14) 0.0378(11) 0.0825(17) 0.0089(11) 0.0207(12) 0.0053(10)
C6 0.0417(10) 0.0407(10) 0.0560(12) 0.0015(9) 0.0135(9) -0.0030(8)
C7 0.0293(8) 0.0421(9) 0.0395(10) 0.0016(8) 0.0047(7) -0.0009(7)
C8 0.0294(8) 0.0399(9) 0.0417(10) 0.0021(8) 0.0006(7) 0.0023(7)
C9 0.0270(8) 0.0397(9) 0.0395(10) 0.0034(8) 0.0043(7) 0.0029(7)
C10 0.0363(10) 0.0508(11) 0.0403(10) 0.0042(9) 0.0124(8) 0.0050(8)
C11 0.0302(9) 0.0509(11) 0.0541(12) 0.0055(9) 0.0146(8) 0.0006(8)
C12 0.0289(8) 0.0339(9) 0.0450(10) -0.0002(8) 0.0070(7) 0.0011(7)
C13 0.0291(9) 0.0470(11) 0.0632(13) -0.0043(10) 0.0057(8) 0.0019(8)
C14 0.0409(11) 0.0658(14) 0.0512(13) -0.0039(11) -0.0097(9) 0.0061(10)
C15 0.0551(13) 0.0731(15) 0.0410(11) 0.0005(10) 0.0013(9) 0.0032(11)
C16 0.0435(10) 0.0608(13) 0.0421(11) 0.0018(9) 0.0110(8) 0.0003(9)
C17 0.0293(8) 0.0346(9) 0.0405(10) 0.0009(7) 0.0067(7) 0.0003(7)
C18 0.0284(8) 0.0386(9) 0.0455(10) 0.0053(8) 0.0093(7) -0.0008(7)
C19 0.0521(12) 0.0457(11) 0.0635(14) -0.0065(10) 0.0006(10) 0.0089(9)

loop_
_atom_type_symbol
_atom_type_description
_atom_type_scat_dispersion_real
_atom_type_scat_dispersion_imag
_atom_type_scat_source
C C 0.0033 0.0016 'International Tables Vol C Tables 4.2.6.8 and 6.1.1.4'
H H 0.0000 0.0000 'International Tables Vol C Tables 4.2.6.8 and 6.1.1.4'
N N 0.0061 0.0033 'International Tables Vol C Tables 4.2.6.8 and 6.1.1.4'
O O 0.0106 0.0060 'International Tables Vol C Tables 4.2.6.8 and 6.1.1.4'

loop_
_geom_angle_atom_site_label_1
_geom_angle_atom_site_label_2
_geom_angle_atom_site_label_3
_geom_angle
O1 N1 O2 124.6(2)
O1 N1 C6 118.0(2)
O2 N1 C6 117.4(2)
C2 C1 C6 116.57(17)
C2 C1 C7 121.47(16)
C6 C1 C7 121.69(16)
C1 C2 H2 119.4
C3 C2 C1 121.23(19)
C3 C2 H2 119.4
C2 C3 H3 119.9
C4 C3 C2 120.3(2)
C4 C3 H3 119.9
C3 C4 H4 119.8
C3 C4 C5 120.3(2)
C5 C4 H4 119.8
C4 C5 H5 120.7
C6 C5 C4 118.6(2)
C6 C5 H5 120.7
C1 C6 N1 120.60(17)
C5 C6 N1 116.32(18)
C5 C6 C1 123.04(19)
O3 C7 C1 120.18(17)
O3 C7 C8 121.26(16)
C1 C7 C8 118.54(14)
C7 C8 H8A 109.3
C7 C8 H8B 109.3
C7 C8 C9 111.55(14)
H8A C8 H8B 108.0
C9 C8 H8A 109.3
C9 C8 H8B 109.3
C8 C9 C19 109.58(14)
C10 C9 C8 110.28(15)
C10 C9 C18 112.60(14)
C10 C9 C19 106.63(16)
C18 C9 C8 110.84(15)
C18 C9 C19 106.73(15)
O4 C10 C9 123.07(17)
O4 C10 C11 118.74(17)
C9 C10 C11 118.15(16)
O5 C11 C10 118.40(18)
O5 C11 C12 123.97(18)
C12 C11 C10 117.63(15)
C13 C12 C11 118.77(17)
C13 C12 C17 119.69(18)
C17 C12 C11 121.53(15)
C12 C13 H13 120.2
C14 C13 C12 119.54(19)
C14 C13 H13 120.2
C13 C14 H14 120.0
C15 C14 C13 120.05(18)
C15 C14 H14 120.0
C14 C15 H15 119.5
C16 C15 C14 121.0(2)
C16 C15 H15 119.5
C15 C16 H16 119.9
C15 C16 C17 120.11(19)
C17 C16 H16 119.9
C12 C17 C18 121.36(16)
C16 C17 C12 119.59(16)
C16 C17 C18 119.04(16)
O6 C18 C9 119.81(16)
O6 C18 C17 120.35(17)
C17 C18 C9 119.66(15)
C9 C19 H19A 109.5
C9 C19 H19B 109.5
C9 C19 H19C 109.5
H19A C19 H19B 109.5
H19A C19 H19C 109.5
H19B C19 H19C 109.5

loop_
_geom_bond_atom_site_label_1
_geom_bond_atom_site_label_2
_geom_bond_distance
O1 N1 1.205(3)
O2 N1 1.209(3)
O3 C7 1.211(2)
O4 C10 1.203(2)
O5 C11 1.213(2)
O6 C18 1.207(2)
N1 C6 1.478(3)
C1 C2 1.390(2)
C1 C6 1.391(3)
C1 C7 1.496(2)
C2 H2 0.9300
C2 C3 1.380(3)
C3 H3 0.9300
C3 C4 1.367(3)
C4 H4 0.9300
C4 C5 1.383(3)
C5 H5 0.9300
C5 C6 1.370(3)
C7 C8 1.501(3)
C8 H8A 0.9700
C8 H8B 0.9700
C8 C9 1.529(2)
C9 C10 1.519(2)
C9 C18 1.526(3)
C9 C19 1.551(3)
C10 C11 1.525(3)
C11 C12 1.465(3)
C12 C13 1.400(2)
C12 C17 1.402(2)
C13 H13 0.9300
C13 C14 1.383(3)
C14 H14 0.9300
C14 C15 1.378(3)
C15 H15 0.9300
C15 C16 1.374(3)
C16 H16 0.9300
C16 C17 1.381(3)
C17 C18 1.496(2)
C19 H19A 0.9600
C19 H19B 0.9600
C19 H19C 0.9600
